data_4035185
loop_
_publ_author_name
'Yokoi, Taiki'
'Tanimoto, Hiroki'
'Ueda, Tomomi'
'Morimoto, Tsumoru'
'Kakiuchi, Kiyomi'

_publ_section_title
;
 Site-Selective Conversion of Azido Groups at Carbonyl \a-Positions to
 Diazo Groups in Diazido and Triazido Compounds.
;
_journal_issue 19
_journal_name_full 'The Journal of organic chemistry'
_journal_page_first 12103
_journal_page_last 12121
_journal_paper_doi 10.1021/acs.joc.8b02074
_journal_volume 83
_journal_year 2018
_chemical_formula_moiety 'C17 H14 N6 O2'
_chemical_formula_sum 'C17 H14 N6 O2'
_chemical_formula_weight 334.34
_space_group_crystal_system orthorhombic
_space_group_IT_number 61
_space_group_name_Hall '-P 2ac 2ab'
_space_group_name_H-M_alt 'P b c a'
_atom_sites_solution_hydrogens geom
_atom_sites_solution_primary direct
_atom_sites_solution_secondary difmap
_cell_angle_alpha 90.0000
_cell_angle_beta 90.0000
_cell_angle_gamma 90.0000
_cell_formula_units_Z 8
_cell_length_a 8.17797(15)
_cell_length_b 14.6247(3)
_cell_length_c 27.2033(5)
_cell_measurement_reflns_used 39936
_cell_measurement_temperature 103
_cell_measurement_theta_max 27.51
_cell_measurement_theta_min 2.60
_cell_volume 3253.52(11)
_computing_cell_refinement 'RAPID AUTO'
_computing_data_collection 'RAPID AUTO (Rigaku, ????)'
_computing_data_reduction 'RAPID AUTO'
_computing_molecular_graphics 'CrystalStructure 4.2.5'
_computing_publication_material 'CrystalStructure 4.2.5 (Rigaku, 2017)'
_computing_structure_refinement 'SHELXL Version 2017/1 (Sheldrick, 2008)'
_computing_structure_solution 'SHELXT Version 2014/5 (Sheldrick, 2014)'
_diffrn_ambient_temperature 103
_diffrn_detector_area_resol_mean 10.000
_diffrn_measured_fraction_theta_full 1.000
_diffrn_measured_fraction_theta_max 1.000
_diffrn_measurement_device_type 'Rigaku R-AXIS RAPID'
_diffrn_measurement_method \w
_diffrn_radiation_type 'Mo K\a'
_diffrn_radiation_wavelength 0.71075
_diffrn_reflns_av_R_equivalents 0.0341
_diffrn_reflns_Laue_measured_fraction_full 1.000
_diffrn_reflns_Laue_measured_fraction_max 1.000
_diffrn_reflns_limit_h_max 10
_diffrn_reflns_limit_h_min -10
_diffrn_reflns_limit_k_max 18
_diffrn_reflns_limit_k_min -18
_diffrn_reflns_limit_l_max 35
_diffrn_reflns_limit_l_min -35
_diffrn_reflns_number 52120
_diffrn_reflns_point_group_measured_fraction_full 1.000
_diffrn_reflns_point_group_measured_fraction_max 1.000
_diffrn_reflns_theta_full 25.242
_diffrn_reflns_theta_max 27.483
_diffrn_reflns_theta_min 2.786
_diffrn_standards_number 0
_exptl_absorpt_coefficient_mu 0.095
_exptl_absorpt_correction_T_max 0.997
_exptl_absorpt_correction_T_min 0.890
_exptl_absorpt_correction_type multi-scan
_exptl_absorpt_process_details 'ABSCOR (Rigaku, 1995)'
_exptl_crystal_colour colorless
_exptl_crystal_density_diffrn 1.365
_exptl_crystal_density_method 'not measured'
_exptl_crystal_description prism
_exptl_crystal_F_000 1392.00
_exptl_crystal_size_max 0.190
_exptl_crystal_size_mid 0.060
_exptl_crystal_size_min 0.030
_refine_diff_density_max 0.35
_refine_diff_density_min -0.22
_refine_ls_extinction_method none
_refine_ls_goodness_of_fit_ref 1.034
_refine_ls_hydrogen_treatment constr
_refine_ls_number_parameters 226
_refine_ls_number_reflns 3740
_refine_ls_number_restraints 0
_refine_ls_R_factor_all 0.0432
_refine_ls_R_factor_gt 0.0367
_refine_ls_shift/su_max 0.000
_refine_ls_structure_factor_coef Fsqd
_refine_ls_weighting_details 'w = 1/[\s^2^(Fo^2^)+(0.0395P)^2^+1.5993P] where P=(Fo^2^+2Fc^2^)/3'
_refine_ls_weighting_scheme calc
_refine_ls_wR_factor_gt 0.0866
_refine_ls_wR_factor_ref 0.0897
_reflns_Friedel_coverage 0.000
_reflns_number_gt 3304
_reflns_number_total 3740
_reflns_threshold_expression F^2^>2.0\s(F^2^)
_cod_data_source_file jo8b02074_si_003.cif
_cod_data_source_block TY_09_055_02
_cod_original_cell_volume 3253.52(10)
_cod_database_code 4035185

loop_
_space_group_symop_id
_space_group_symop_operation_xyz
1 +X,+Y,+Z
2 1/2+X,1/2-Y,-Z
3 -X,1/2+Y,1/2-Z
4 1/2-X,-Y,1/2+Z
5 -X,-Y,-Z
6 -1/2-X,-1/2+Y,+Z
7 +X,-1/2-Y,-1/2+Z
8 -1/2+X,+Y,-1/2-Z

loop_
_atom_site_label
_atom_site_type_symbol
_atom_site_fract_x
_atom_site_fract_y
_atom_site_fract_z
_atom_site_U_iso_or_equiv
_atom_site_adp_type
_atom_site_occupancy
_atom_site_site_symmetry_order
_atom_site_calc_flag
_atom_site_refinement_flags_posn
_atom_site_refinement_flags_adp
O1 O 1.00235(10) 0.58600(5) 0.38620(3) 0.02043(18) Uani 1 1 d . .
O2 O 0.05884(10) 0.81443(6) 0.40408(4) 0.0264(2) Uani 1 1 d . .
N1 N 0.77417(11) 0.65929(6) 0.36067(3) 0.0155(2) Uani 1 1 d . .
N2 N 0.93867(13) 0.60458(7) 0.48375(4) 0.0247(2) Uani 1 1 d . .
N3 N 1.08691(13) 0.62194(7) 0.48472(4) 0.0231(2) Uani 1 1 d . .
N4 N 1.22315(14) 0.63122(9) 0.49011(4) 0.0322(3) Uani 1 1 d . .
N5 N 0.05681(13) 0.98570(7) 0.43269(4) 0.0213(2) Uani 1 1 d . .
N6 N -0.06609(14) 1.00911(8) 0.44540(4) 0.0291(3) Uani 1 1 d . .
C1 C 0.88097(13) 0.63175(7) 0.39593(4) 0.0159(2) Uani 1 1 d . .
C2 C 0.84524(14) 0.66077(8) 0.44882(4) 0.0180(2) Uani 1 1 d . .
H2A H 0.874701 0.725920 0.453197 0.022 Uiso 1 1 calc R U
H2B H 0.726863 0.654125 0.455555 0.022 Uiso 1 1 calc R U
C3 C 0.62876(13) 0.71092(7) 0.37104(4) 0.0150(2) Uani 1 1 d . .
C4 C 0.64019(13) 0.79984(7) 0.38885(4) 0.0163(2) Uani 1 1 d . .
H4 H 0.744380 0.826876 0.394084 0.020 Uiso 1 1 calc R U
C5 C 0.49900(14) 0.84893(8) 0.39896(4) 0.0163(2) Uani 1 1 d . .
H5 H 0.506645 0.909616 0.411207 0.020 Uiso 1 1 calc R U
C6 C 0.34581(13) 0.80952(7) 0.39121(4) 0.0158(2) Uani 1 1 d . .
C7 C 0.33558(14) 0.72092(8) 0.37225(4) 0.0190(2) Uani 1 1 d . .
H7 H 0.231557 0.694078 0.366468 0.023 Uiso 1 1 calc R U
C8 C 0.47634(14) 0.67210(8) 0.36185(4) 0.0185(2) Uani 1 1 d . .
H8 H 0.468986 0.612240 0.348476 0.022 Uiso 1 1 calc R U
C9 C 0.18917(14) 0.85631(8) 0.40412(4) 0.0176(2) Uani 1 1 d . .
C10 C 0.19689(14) 0.95186(8) 0.41710(5) 0.0209(2) Uani 1 1 d . .
H10 H 0.294056 0.987164 0.414641 0.025 Uiso 1 1 calc R U
C11 C 0.81100(14) 0.63947(8) 0.30881(4) 0.0185(2) Uani 1 1 d . .
H11A H 0.930941 0.633168 0.305215 0.022 Uiso 1 1 calc R U
H11B H 0.776626 0.692585 0.288749 0.022 Uiso 1 1 calc R U
C12 C 0.73079(14) 0.55444(8) 0.28806(4) 0.0174(2) Uani 1 1 d . .
C13 C 0.70394(15) 0.54968(9) 0.23752(4) 0.0227(3) Uani 1 1 d . .
H13 H 0.733684 0.599864 0.217223 0.027 Uiso 1 1 calc R U
C14 C 0.63438(17) 0.47262(9) 0.21655(5) 0.0283(3) Uani 1 1 d . .
H14 H 0.617613 0.470101 0.182019 0.034 Uiso 1 1 calc R U
C15 C 0.58923(16) 0.39927(9) 0.24570(5) 0.0270(3) Uani 1 1 d . .
H15 H 0.540737 0.346654 0.231314 0.032 Uiso 1 1 calc R U
C16 C 0.61527(15) 0.40310(8) 0.29612(5) 0.0238(3) Uani 1 1 d . .
H16 H 0.584169 0.353101 0.316361 0.029 Uiso 1 1 calc R U
C17 C 0.68693(15) 0.48020(8) 0.31697(4) 0.0203(2) Uani 1 1 d . .
H17 H 0.706043 0.482040 0.351404 0.024 Uiso 1 1 calc R U

loop_
_atom_site_aniso_label
_atom_site_aniso_U_11
_atom_site_aniso_U_22
_atom_site_aniso_U_33
_atom_site_aniso_U_23
_atom_site_aniso_U_13
_atom_site_aniso_U_12
O1 0.0163(4) 0.0168(4) 0.0282(4) -0.0037(3) -0.0019(3) 0.0033(3)
O2 0.0153(4) 0.0196(4) 0.0444(6) -0.0016(4) 0.0041(4) -0.0008(3)
N1 0.0143(4) 0.0156(4) 0.0167(4) -0.0017(4) 0.0007(4) 0.0015(4)
N2 0.0231(5) 0.0270(5) 0.0239(5) 0.0053(4) -0.0040(4) 0.0006(4)
N3 0.0256(6) 0.0241(5) 0.0196(5) -0.0035(4) -0.0050(4) 0.0049(4)
N4 0.0255(6) 0.0391(7) 0.0320(6) -0.0086(5) -0.0095(5) 0.0066(5)
N5 0.0221(5) 0.0178(5) 0.0240(5) -0.0005(4) -0.0009(4) 0.0035(4)
N6 0.0259(6) 0.0274(6) 0.0341(6) 0.0013(5) 0.0055(5) 0.0073(5)
C1 0.0144(5) 0.0112(5) 0.0222(5) -0.0005(4) -0.0008(4) -0.0020(4)
C2 0.0176(5) 0.0170(5) 0.0195(5) 0.0002(4) -0.0017(4) 0.0002(4)
C3 0.0145(5) 0.0145(5) 0.0158(5) 0.0009(4) 0.0006(4) 0.0023(4)
C4 0.0136(5) 0.0153(5) 0.0199(5) 0.0019(4) -0.0006(4) -0.0016(4)
C5 0.0177(5) 0.0128(5) 0.0185(5) 0.0000(4) 0.0001(4) -0.0001(4)
C6 0.0152(5) 0.0155(5) 0.0167(5) 0.0015(4) 0.0006(4) 0.0017(4)
C7 0.0144(5) 0.0186(5) 0.0239(6) -0.0015(4) -0.0016(4) -0.0019(4)
C8 0.0183(5) 0.0156(5) 0.0217(5) -0.0024(4) -0.0010(4) -0.0005(4)
C9 0.0152(5) 0.0186(5) 0.0190(5) 0.0019(4) 0.0002(4) 0.0010(4)
C10 0.0152(5) 0.0189(6) 0.0286(6) -0.0026(5) 0.0011(5) 0.0028(4)
C11 0.0198(5) 0.0185(5) 0.0172(5) 0.0007(4) 0.0037(4) 0.0015(4)
C12 0.0159(5) 0.0185(5) 0.0178(5) -0.0019(4) 0.0002(4) 0.0056(4)
C13 0.0257(6) 0.0245(6) 0.0179(5) 0.0015(4) 0.0003(5) 0.0066(5)
C14 0.0344(7) 0.0317(7) 0.0186(5) -0.0061(5) -0.0069(5) 0.0087(6)
C15 0.0286(6) 0.0226(6) 0.0299(6) -0.0094(5) -0.0082(5) 0.0048(5)
C16 0.0266(6) 0.0178(5) 0.0269(6) -0.0016(5) -0.0026(5) 0.0020(5)
C17 0.0243(6) 0.0194(5) 0.0171(5) -0.0013(4) -0.0015(5) 0.0034(5)

loop_
_atom_type_symbol
_atom_type_description
_atom_type_scat_dispersion_real
_atom_type_scat_dispersion_imag
_atom_type_scat_source
C C 0.0033 0.0016
;
International Tables for Crystallography
(Vol. C, Tables 4.2.6.8 and 6.1.1.4)
;
H H 0.0000 0.0000
;
International Tables for Crystallography
(Vol. C, Table 6.1.1.4)
;
N N 0.0061 0.0033
;
International Tables for Crystallography
(Vol. C, Tables 4.2.6.8 and 6.1.1.4)
;
O O 0.0106 0.0060
;
International Tables for Crystallography
(Vol. C, Tables 4.2.6.8 and 6.1.1.4)
;

loop_
_geom_angle_atom_site_label_1
_geom_angle_atom_site_label_2
_geom_angle_atom_site_label_3
_geom_angle
C1 N1 C3 123.33(9)
C1 N1 C11 119.14(9)
C3 N1 C11 117.47(9)
N3 N2 C2 114.06(10)
N4 N3 N2 172.10(13)
N6 N5 C10 175.62(12)
O1 C1 N1 122.01(10)
O1 C1 C2 120.64(10)
N1 C1 C2 117.35(9)
N2 C2 C1 110.72(9)
N2 C2 H2A 109.5
C1 C2 H2A 109.5
N2 C2 H2B 109.5
C1 C2 H2B 109.5
H2A C2 H2B 108.1
C4 C3 C8 120.26(10)
C4 C3 N1 120.28(10)
C8 C3 N1 119.45(10)
C5 C4 C3 119.80(10)
C5 C4 H4 120.1
C3 C4 H4 120.1
C4 C5 C6 120.24(10)
C4 C5 H5 119.9
C6 C5 H5 119.9
C5 C6 C7 119.53(10)
C5 C6 C9 123.03(10)
C7 C6 C9 117.40(10)
C8 C7 C6 120.27(10)
C8 C7 H7 119.9
C6 C7 H7 119.9
C7 C8 C3 119.85(10)
C7 C8 H8 120.1
C3 C8 H8 120.1
O2 C9 C10 121.38(10)
O2 C9 C6 121.00(10)
C10 C9 C6 117.62(10)
N5 C10 C9 113.85(11)
N5 C10 H10 123.1
C9 C10 H10 123.1
N1 C11 C12 115.48(9)
N1 C11 H11A 108.4
C12 C11 H11A 108.4
N1 C11 H11B 108.4
C12 C11 H11B 108.4
H11A C11 H11B 107.5
C17 C12 C13 118.63(11)
C17 C12 C11 122.89(10)
C13 C12 C11 118.46(10)
C14 C13 C12 120.75(12)
C14 C13 H13 119.6
C12 C13 H13 119.6
C15 C14 C13 120.28(12)
C15 C14 H14 119.9
C13 C14 H14 119.9
C14 C15 C16 119.57(12)
C14 C15 H15 120.2
C16 C15 H15 120.2
C15 C16 C17 119.98(12)
C15 C16 H16 120.0
C17 C16 H16 120.0
C12 C17 C16 120.78(11)
C12 C17 H17 119.6
C16 C17 H17 119.6

loop_
_geom_bond_atom_site_label_1
_geom_bond_atom_site_label_2
_geom_bond_distance
O1 C1 1.2259(13)
O2 C9 1.2292(14)
N1 C1 1.3584(15)
N1 C3 1.4365(14)
N1 C11 1.4715(14)
N2 N3 1.2390(15)
N2 C2 1.4703(15)
N3 N4 1.1319(15)
N5 N6 1.1167(15)
N5 C10 1.3179(15)
C1 C2 1.5284(16)
C2 H2A 0.9900
C2 H2B 0.9900
C3 C4 1.3910(15)
C3 C8 1.3923(15)
C4 C5 1.3872(15)
C4 H4 0.9500
C5 C6 1.3951(15)
C5 H5 0.9500
C6 C7 1.3971(16)
C6 C9 1.4942(15)
C7 C8 1.3837(16)
C7 H7 0.9500
C8 H8 0.9500
C9 C10 1.4428(16)
C10 H10 0.9500
C11 C12 1.5150(16)
C11 H11A 0.9900
C11 H11B 0.9900
C12 C17 1.3878(16)
C12 C13 1.3941(16)
C13 C14 1.3854(18)
C13 H13 0.9500
C14 C15 1.3840(19)
C14 H14 0.9500
C15 C16 1.3893(18)
C15 H15 0.9500
C16 C17 1.3916(17)
C16 H16 0.9500
C17 H17 0.9500

loop_
_geom_torsion_atom_site_label_1
_geom_torsion_atom_site_label_2
_geom_torsion_atom_site_label_3
_geom_torsion_atom_site_label_4
_geom_torsion
C3 N1 C1 O1 178.36(10)
C11 N1 C1 O1 -4.51(16)
C3 N1 C1 C2 -2.18(15)
C11 N1 C1 C2 174.95(9)
N3 N2 C2 C1 72.68(13)
O1 C1 C2 N2 -17.72(14)
N1 C1 C2 N2 162.81(10)
C1 N1 C3 C4 66.39(14)
C11 N1 C3 C4 -110.78(12)
C1 N1 C3 C8 -115.34(12)
C11 N1 C3 C8 67.48(13)
C8 C3 C4 C5 2.05(17)
N1 C3 C4 C5 -179.70(10)
C3 C4 C5 C6 -0.16(16)
C4 C5 C6 C7 -1.30(16)
C4 C5 C6 C9 176.21(11)
C5 C6 C7 C8 0.88(17)
C9 C6 C7 C8 -176.77(10)
C6 C7 C8 C3 1.00(17)
C4 C3 C8 C7 -2.47(17)
N1 C3 C8 C7 179.27(10)
C5 C6 C9 O2 -168.37(11)
C7 C6 C9 O2 9.18(16)
C5 C6 C9 C10 10.98(16)
C7 C6 C9 C10 -171.46(11)
O2 C9 C10 N5 5.76(17)
C6 C9 C10 N5 -173.59(10)
C1 N1 C11 C12 96.45(12)
C3 N1 C11 C12 -86.26(12)
N1 C11 C12 C17 -26.95(16)
N1 C11 C12 C13 154.82(10)
C17 C12 C13 C14 0.23(18)
C11 C12 C13 C14 178.54(11)
C12 C13 C14 C15 0.52(19)
C13 C14 C15 C16 -0.5(2)
C14 C15 C16 C17 -0.25(19)
C13 C12 C17 C16 -0.99(17)
C11 C12 C17 C16 -179.22(11)
C15 C16 C17 C12 1.01(18)
